data_2011243
loop_
_publ_author_name
'B\'elanger-Gari\'epy, Francine'
'Dartiguenave, Mich\`ele'
'Loiseau, Fr\'ed\'erique'
'Beauchamp, Andr\'e L.'

_publ_section_title
;
 (2-Hydroxy-5-methylphenyl)diphenylphosphine oxide
;
_journal_issue 8
_journal_name_full 'Acta Crystallographica Section C'
_journal_page_first e338
_journal_page_last e339
_journal_paper_doi 10.1107/S0108270100008878
_journal_volume 56
_journal_year 2000
_chemical_formula_moiety 'C19 H17 O2 P'
_chemical_formula_sum 'C19 H17 O2 P'
_chemical_formula_weight 308.30
_chemical_name_systematic
;
(2-Hydroxy-4-methylphenyl)bis(4-methylphenyl)phosphine Oxide
;
_space_group_IT_number 14
_symmetry_cell_setting monoclinic
_symmetry_space_group_name_Hall '-P 2yn'
_symmetry_space_group_name_H-M 'P 1 21/n 1'
_audit_creation_method 'SHELXL96 (Sheldrick, 1996)'
_cell_angle_alpha 90.00
_cell_angle_beta 92.49(2)
_cell_angle_gamma 90.00
_cell_formula_units_Z 4
_cell_length_a 10.730(2)
_cell_length_b 9.659(2)
_cell_length_c 15.287(3)
_cell_measurement_reflns_used 25
_cell_measurement_temperature 293(2)
_cell_measurement_theta_max 22.00
_cell_measurement_theta_min 20.00
_cell_volume 1582.9(5)
_computing_cell_refinement 'CAD-4 software'
_computing_data_collection 'CAD-4 software (Enraf-Nonius, 1989)'
_computing_data_reduction 'NRC-2 and NRC-2A (Ahmed et al, 1973)'
_computing_molecular_graphics 'ORTEPII (Johnson (1976) in NRCVAX'
_computing_publication_material 'NRCVAX and SHELXL93'
_computing_structure_refinement 'NRCVAX (Gabe et al, 1989) and SHELXL93 (Sheldrick, 1993)'
_computing_structure_solution 'SHELXS86 (Sheldrick, 1986)'
_diffrn_ambient_temperature 293(2)
_diffrn_measurement_device_type 'Nonius CAD-4'
_diffrn_measurement_method \w/2\q
_diffrn_radiation_monochromator graphite
_diffrn_radiation_source 'normal-focus xray tube'
_diffrn_radiation_type CuK\a
_diffrn_radiation_wavelength 1.54178
_diffrn_reflns_av_R_equivalents .020
_diffrn_reflns_av_sigmaI/netI .0190
_diffrn_reflns_limit_h_max 13
_diffrn_reflns_limit_h_min -13
_diffrn_reflns_limit_k_max 11
_diffrn_reflns_limit_k_min -11
_diffrn_reflns_limit_l_max 18
_diffrn_reflns_limit_l_min -18
_diffrn_reflns_number 11236
_diffrn_reflns_theta_max 69.78
_diffrn_reflns_theta_min 4.93
_diffrn_standards_decay_% 'variation  2.2%'
_diffrn_standards_interval_time 60
_diffrn_standards_number 5
_exptl_absorpt_coefficient_mu 1.569
_exptl_absorpt_correction_T_max .777
_exptl_absorpt_correction_T_min .539
_exptl_absorpt_correction_type integration
_exptl_absorpt_process_details '(ABSORP in NRCVAX; Gabe et al, 1989)'
_exptl_crystal_colour 'pale yellow'
_exptl_crystal_density_diffrn 1.294
_exptl_crystal_density_meas ?
_exptl_crystal_density_method none
_exptl_crystal_description block
_exptl_crystal_F_000 648
_exptl_crystal_size_max .62
_exptl_crystal_size_mid .25
_exptl_crystal_size_min .18
_refine_diff_density_max .492
_refine_diff_density_min -.287
_refine_ls_extinction_coef .0062(5)
_refine_ls_extinction_method SHELXL97
_refine_ls_goodness_of_fit_all 1.045
_refine_ls_goodness_of_fit_ref 1.092
_refine_ls_hydrogen_treatment constr
_refine_ls_matrix_type full
_refine_ls_number_parameters 201
_refine_ls_number_reflns 2994
_refine_ls_number_restraints 0
_refine_ls_restrained_S_all 1.045
_refine_ls_restrained_S_obs 1.092
_refine_ls_R_factor_all .039
_refine_ls_R_factor_gt .035
_refine_ls_shift/su_max .006
_refine_ls_shift/su_mean .000
_refine_ls_structure_factor_coef Fsqd
_refine_ls_weighting_details 'w = 1/[\s^2^(Fo^2^)+(0.0567P)^2^+0.5028P] where P = (Fo^2^+2Fc^2^)/3'
_refine_ls_weighting_scheme calc
_refine_ls_wR_factor_all .104
_refine_ls_wR_factor_ref .103
_reflns_number_gt 2666
_reflns_number_total 2994
_reflns_threshold_expression I>2\s(I)
_cod_data_source_file qa0310.cif
_cod_data_source_block I
_cod_depositor_comments
;
The following automatic conversions were performed:
'_symmetry_cell_setting' value 'Monoclinic' changed to 'monoclinic'
according to '/home/saulius/struct/CIF-dictionaries/cif_core.dic'
dictionary named 'cif_core.dic' version 2.4.1 from 2010-06-29.

Automatic conversion script
Id: cif_fix_enum 1527 2010-12-29 10:47:43Z saulius 

The following automatic conversions were performed:

'_symmetry_cell_setting' value 'Monoclinic' changed to 'monoclinic'
according to /home/saulius/struct/CIF-dictionaries/cif_core.dic
dictionary named 'cif_core.dic' version 2.4.1 from 2010-06-29.

Automatic conversion script
Id: cif_fix_values 1715 2011-07-08 13:25:40Z adriana 

The following automatic conversions were performed:

'_exptl_crystal_density_meas' value 'not measured' was changed to '?'
- the value is perceived as not measured.

Automatic conversion script
Id: cif_fix_values 3008 2015-01-20 13:52:24Z robertas 
;
_cod_original_sg_symbol_H-M 'P 21/n'
_cod_database_code 2011243

loop_
_symmetry_equiv_pos_as_xyz
'x, y, z'
'-x+1/2, y+1/2, -z+1/2'
'-x, -y, -z'
'x-1/2, -y-1/2, z-1/2'

loop_
_atom_site_label
_atom_site_fract_x
_atom_site_fract_y
_atom_site_fract_z
_atom_site_U_iso_or_equiv
_atom_site_adp_type
_atom_site_calc_flag
_atom_site_refinement_flags
_atom_site_occupancy
_atom_site_disorder_group
_atom_site_type_symbol
P .04832(4) .13921(4) .17572(2) .03090(15) Uani d . 1 . P
O -.02811(11) .01072(12) .16342(8) .0407(3) Uani d . 1 . O
O12 .04141(11) .14137(12) -.01796(7) .0391(3) Uani d . 1 . O
H12 .0337 .0841 -.0574 .059 Uiso calc R 1 . H
C11 .18021(14) .14814(15) .10681(10) .0318(3) Uani d . 1 . C
C12 .16058(15) .13984(15) .01550(10) .0329(3) Uani d . 1 . C
C13 .26247(17) .13383(18) -.03723(11) .0405(4) Uani d . 1 . C
H13 .2501 .1255 -.0976 .049 Uiso calc R 1 . H
C14 .38247(17) .14015(19) -.00036(13) .0453(4) Uani d . 1 . C
H14 .4497 .1374 -.0367 .054 Uiso calc R 1 . H
C15 .40485(16) .15059(18) .08977(12) .0421(4) Uani d . 1 . C
C16 .30269(15) .15332(17) .14187(11) .0368(4) Uani d . 1 . C
H16 .3159 .1588 .2023 .044 Uiso calc R 1 . H
C17 .53511(19) .1592(3) .13058(16) .0663(6) Uani d . 1 . C
H17A .5325 .2020 .1872 .099 Uiso calc R 1 . H
H17B .5865 .2135 .0938 .099 Uiso calc R 1 . H
H17C .5693 .0677 .1368 .099 Uiso calc R 1 . H
C21 -.03979(15) .29671(17) .16077(10) .0341(3) Uani d . 1 . C
C22 -.15694(16) .3044(2) .19589(11) .0442(4) Uani d . 1 . C
H22 -.1904 .2268 .2222 .053 Uiso calc R 1 . H
C23 -.22406(18) .4266(2) .19193(13) .0541(5) Uani d . 1 . C
H23 -.3017 .4318 .2165 .065 Uiso calc R 1 . H
C24 -.1756(2) .5405(2) .15157(13) .0581(6) Uani d . 1 . C
H24 -.2215 .6222 .1480 .070 Uiso calc R 1 . H
C25 -.0602(2) .5349(2) .11656(13) .0573(5) Uani d . 1 . C
H25 -.0278 .6126 .0897 .069 Uiso calc R 1 . H
C26 .00814(18) .41336(19) .12135(12) .0461(4) Uani d . 1 . C
H26 .0867 .4099 .0980 .055 Uiso calc R 1 . H
C31 .11215(15) .15011(16) .28655(10) .0333(3) Uani d . 1 . C
C32 .11305(18) .03265(19) .33851(12) .0452(4) Uani d . 1 . C
H32 .0776 -.0490 .3169 .054 Uiso calc R 1 . H
C33 .1668(2) .0366(2) .42276(13) .0571(5) Uani d . 1 . C
H33 .1663 -.0421 .4578 .069 Uiso calc R 1 . H
C34 .2206(2) .1567(2) .45453(12) .0551(5) Uani d . 1 . C
H34 .2580 .1584 .5106 .066 Uiso calc R 1 . H
C35 .21952(19) .2746(2) .40371(12) .0512(5) Uani d . 1 . C
H35 .2556 .3557 .4255 .061 Uiso calc R 1 . H
C36 .16483(18) .27192(19) .32043(11) .0439(4) Uani d . 1 . C
H36 .1630 .3520 .2866 .053 Uiso calc R 1 . H

loop_
_atom_site_aniso_label
_atom_site_aniso_U_11
_atom_site_aniso_U_22
_atom_site_aniso_U_33
_atom_site_aniso_U_12
_atom_site_aniso_U_13
_atom_site_aniso_U_23
P .0346(2) .0296(2) .0283(2) -.00252(15) -.00077(15) -.00013(14)
O .0463(7) .0375(6) .0382(6) -.0120(5) -.0003(5) -.0027(5)
O12 .0409(6) .0397(6) .0360(6) -.0003(5) -.0059(5) -.0035(5)
C11 .0358(8) .0275(8) .0319(8) .0003(6) -.0001(6) -.0015(6)
C12 .0388(8) .0260(7) .0337(8) .0004(6) -.0017(6) .0001(6)
C13 .0494(10) .0396(9) .0327(8) .0017(7) .0044(7) -.0015(7)
C14 .0424(9) .0458(10) .0486(10) .0015(8) .0112(8) -.0034(8)
C15 .0356(9) .0419(10) .0487(10) .0015(7) -.0002(7) -.0053(8)
C16 .0380(8) .0358(9) .0363(8) .0008(7) -.0022(7) -.0034(7)
C17 .0362(10) .0914(18) .0709(14) .0025(10) -.0019(9) -.0192(13)
C21 .0373(8) .0371(8) .0276(7) .0016(7) -.0020(6) -.0002(6)
C22 .0410(9) .0523(11) .0394(9) .0015(8) .0042(7) .0019(8)
C23 .0469(10) .0684(13) .0470(10) .0174(10) .0029(8) -.0064(10)
C24 .0778(14) .0516(12) .0443(11) .0282(11) -.0028(10) -.0055(9)
C25 .0847(15) .0372(10) .0504(11) .0091(10) .0079(10) .0063(8)
C26 .0523(10) .0397(9) .0470(10) .0033(8) .0094(8) .0062(8)
C31 .0369(8) .0333(8) .0297(7) .0005(6) .0010(6) .0004(6)
C32 .0557(11) .0377(9) .0415(9) -.0037(8) -.0043(8) .0065(7)
C33 .0775(14) .0512(12) .0416(10) .0014(10) -.0090(10) .0141(9)
C34 .0673(13) .0640(13) .0330(9) .0082(10) -.0100(9) -.0012(9)
C35 .0654(12) .0463(11) .0407(10) -.0027(9) -.0100(9) -.0102(8)
C36 .0605(11) .0349(9) .0358(9) -.0041(8) -.0038(8) -.0003(7)

loop_
_atom_type_symbol
_atom_type_description
_atom_type_scat_dispersion_real
_atom_type_scat_dispersion_imag
_atom_type_scat_source
P P .2955 .4335 'International Tables Vol C Tables 4.2.6.8 and 6.1.1.4'
O O .0492 .0322 'International Tables Vol C Tables 4.2.6.8 and 6.1.1.4'
C C .0181 .0091 'International Tables Vol C Tables 4.2.6.8 and 6.1.1.4'
H H .0000 .0000 'International Tables Vol C Tables 4.2.6.8 and 6.1.1.4'

loop_
_geom_angle_atom_site_label_1
_geom_angle_atom_site_label_2
_geom_angle_atom_site_label_3
_geom_angle
_geom_angle_publ_flag
O P C21 113.79(7) y
O P C11 113.98(7) y
C21 P C11 107.85(7) y
O P C31 110.53(7) y
C21 P C31 104.24(7) y
C11 P C31 105.70(7) y
C12 O12 H12 109.47 ?
C16 C11 C12 118.73(15) y
C16 C11 P 121.75(12) y
C12 C11 P 119.36(12) y
O12 C12 C13 122.35(15) y
O12 C12 C11 118.18(14) y
C13 C12 C11 119.45(15) y
C14 C13 C12 120.27(16) y
C14 C13 H13 119.86 ?
C12 C13 H13 119.86 ?
C13 C14 C15 121.58(16) y
C13 C14 H14 119.21 ?
C15 C14 H14 119.21 ?
C16 C15 C14 117.67(16) y
C16 C15 C17 120.29(17) y
C14 C15 C17 122.04(17) y
C15 C16 C11 122.27(16) y
C15 C16 H16 118.87 ?
C11 C16 H16 118.87 ?
C15 C17 H17A 109.47 ?
C15 C17 H17B 109.47 ?
H17A C17 H17B 109.5 ?
C15 C17 H17C 109.47 ?
H17A C17 H17C 109.5 ?
H17B C17 H17C 109.5 ?
C26 C21 C22 118.87(16) y
C26 C21 P 122.62(13) y
C22 C21 P 118.34(13) y
C23 C22 C21 120.44(18) y
C23 C22 H22 119.78 ?
C21 C22 H22 119.78 ?
C24 C23 C22 119.77(18) y
C24 C23 H23 120.12 ?
C22 C23 H23 120.12 ?
C25 C24 C23 120.61(18) y
C25 C24 H24 119.70 ?
C23 C24 H24 119.70 ?
C24 C25 C26 119.87(19) y
C24 C25 H25 120.07 ?
C26 C25 H25 120.07 ?
C25 C26 C21 120.44(18) y
C25 C26 H26 119.78 ?
C21 C26 H26 119.78 ?
C32 C31 C36 119.04(15) y
C32 C31 P 118.95(13) y
C36 C31 P 121.96(12) y
C31 C32 C33 120.12(17) y
C31 C32 H32 119.94 ?
C33 C32 H32 119.94 ?
C34 C33 C32 120.12(18) y
C34 C33 H33 119.94 ?
C32 C33 H33 119.94 ?
C33 C34 C35 120.30(17) y
C33 C34 H34 119.85 ?
C35 C34 H34 119.85 ?
C34 C35 C36 119.90(18) y
C34 C35 H35 120.05 ?
C36 C35 H35 120.05 ?
C35 C36 C31 120.51(17) y
C35 C36 H36 119.75 ?
C31 C36 H36 119.75 ?

loop_
_geom_bond_atom_site_label_1
_geom_bond_atom_site_label_2
_geom_bond_site_symmetry_2
_geom_bond_distance
_geom_bond_publ_flag
P O . 1.4950(12) y
P C21 . 1.8004(17) y
P C11 . 1.8027(17) y
P C31 . 1.8027(16) y
O12 C12 . 1.3565(19) y
O12 H12 . .8200 ?
C11 C16 . 1.398(2) y
C11 C12 . 1.405(2) y
C12 C13 . 1.387(2) y
C13 C14 . 1.384(3) y
C13 H13 . .9300 ?
C14 C15 . 1.392(3) y
C14 H14 . .9300 ?
C15 C16 . 1.383(2) y
C15 C17 . 1.508(3) y
C16 H16 . .9300 ?
C17 H17A . .9600 ?
C17 H17B . .9600 ?
C17 H17C . .9600 ?
C21 C26 . 1.387(2) y
C21 C22 . 1.390(2) y
C22 C23 . 1.383(3) y
C22 H22 . .9300 ?
C23 C24 . 1.375(3) y
C23 H23 . .9300 ?
C24 C25 . 1.371(3) y
C24 H24 . .9300 ?
C25 C26 . 1.384(3) y
C25 H25 . .9300 ?
C26 H26 . .9300 ?
C31 C32 . 1.385(2) y
C31 C36 . 1.395(2) y
C32 C33 . 1.389(3) y
C32 H32 . .9300 ?
C33 C34 . 1.376(3) y
C33 H33 . .9300 ?
C34 C35 . 1.378(3) y
C34 H34 . .9300 ?
C35 C36 . 1.379(2) y
C35 H35 . .9300 ?
C36 H36 . .9300 ?

loop_
_geom_hbond_atom_site_label_D
_geom_hbond_atom_site_label_H
_geom_hbond_atom_site_label_A
_geom_hbond_site_symmetry_A
_geom_hbond_distance_DH
_geom_hbond_distance_HA
_geom_hbond_distance_DA
_geom_hbond_angle_DHA
_geom_hbond_publ_flag
O12 H12 O 3_555 .82 1.86 2.664(2) 166 y

loop_
_geom_torsion_atom_site_label_1
_geom_torsion_atom_site_label_2
_geom_torsion_atom_site_label_3
_geom_torsion_atom_site_label_4
_geom_torsion
_geom_torsion_publ_flag
O P C11 C16 -118.04(13) y
C21 P C11 C16 114.58(13) y
C31 P C11 C16 3.54(15) y
O P C11 C12 57.36(14) y
C21 P C11 C12 -70.02(13) y
C31 P C11 C12 178.95(12) y
C16 C11 C12 O12 -176.99(14) y
P C11 C12 O12 7.47(19) y
C16 C11 C12 C13 1.4(2) y
P C11 C12 C13 -174.09(12) y
O12 C12 C13 C14 176.44(15) y
C11 C12 C13 C14 -1.9(2) y
C12 C13 C14 C15 .9(3) y
C13 C14 C15 C16 .5(3) y
C13 C14 C15 C17 -179.28(19) y
C14 C15 C16 C11 -1.0(3) y
C17 C15 C16 C11 178.80(18) y
C12 C11 C16 C15 .0(2) y
P C11 C16 C15 175.46(13) y
O P C21 C26 -142.81(14) y
C11 P C21 C26 -15.32(16) y
C31 P C21 C26 96.71(15) y
O P C21 C22 41.97(15) y
C11 P C21 C22 169.46(13) y
C31 P C21 C22 -78.52(14) y
C26 C21 C22 C23 -.4(3) y
P C21 C22 C23 175.05(14) y
C21 C22 C23 C24 1.2(3) y
C22 C23 C24 C25 -1.2(3) y
C23 C24 C25 C26 .4(3) y
C24 C25 C26 C21 .5(3) y
C22 C21 C26 C25 -.5(3) y
P C21 C26 C25 -175.69(15) y
O P C31 C32 16.00(16) y
C21 P C31 C32 138.64(14) y
C11 P C31 C32 -107.79(15) y
O P C31 C36 -166.44(14) y
C21 P C31 C36 -43.79(16) y
C11 P C31 C36 69.77(16) y
C36 C31 C32 C33 -.6(3) y
P C31 C32 C33 177.07(16) y
C31 C32 C33 C34 -.8(3) y
C32 C33 C34 C35 1.3(3) y
C33 C34 C35 C36 -.4(3) y
C34 C35 C36 C31 -1.0(3) y
C32 C31 C36 C35 1.5(3) y
P C31 C36 C35 -176.10(15) y

loop_
_cod_related_entry_id
_cod_related_entry_database
_cod_related_entry_code
1 ChemSpider 21107265
